data_7108719
loop_
_publ_author_name
'Jian-Rong Li'
'Wei-Wei Xiong'
'Zai-Lai Xie'
'Cheng-Feng Du'
'Guo-Dong Zou'
'Xiao-Ying Huang'

_publ_section_title
;
 From selenidostannates to silver-selenidostannate: structural variation
 of chalcogenidometallates synthesized in ionic liquids
;
_journal_name_full Chem.Commun.
_journal_page_first 181
_journal_paper_doi 10.1039/c2cc37051d
_journal_volume 49
_journal_year 2013
_chemical_formula_moiety 'Sn9 Se20,4(C8 H15 N2)'
_chemical_formula_sum 'C32 H60 N8 Se20 Sn9'
_chemical_formula_weight 3204.29
_chemical_name_systematic
;
?
;
_space_group_IT_number 14
_symmetry_cell_setting monoclinic
_symmetry_space_group_name_Hall '-P 2ybc'
_symmetry_space_group_name_H-M 'P 1 21/c 1'
_atom_sites_solution_hydrogens geom
_atom_sites_solution_primary direct
_atom_sites_solution_secondary difmap
_audit_creation_method SHELXL-97
_cell_angle_alpha 90.00
_cell_angle_beta 105.244(6)
_cell_angle_gamma 90.00
_cell_formula_units_Z 4
_cell_length_a 18.652(6)
_cell_length_b 20.353(6)
_cell_length_c 20.196(6)
_cell_measurement_reflns_used 5960
_cell_measurement_temperature 293(2)
_cell_measurement_theta_max 27.4719
_cell_measurement_theta_min 2.2574
_cell_volume 7397(4)
_computing_cell_refinement 'CrystalClear (Rigaku Inc., 2007)'
_computing_data_collection 'CrystalClear (Rigaku Inc., 2007)'
_computing_data_reduction 'CrystalClear (Rigaku Inc., 2007)'
_computing_molecular_graphics 'Bruker SHELXTL'
_computing_publication_material 'Bruker SHELXTL'
_computing_structure_refinement 'SHELXL-97 (Sheldrick, 1997)'
_computing_structure_solution 'SHELXS-97 (Sheldrick, 1990)'
_diffrn_ambient_temperature 293(2)
_diffrn_detector_area_resol_mean 13.6612
_diffrn_measured_fraction_theta_full 0.995
_diffrn_measured_fraction_theta_max 0.995
_diffrn_measurement_device_type 'Rigaku SCXmini'
_diffrn_measurement_method CCD_Profile_fitting
_diffrn_radiation_monochromator graphite
_diffrn_radiation_source 'fine-focus sealed tube'
_diffrn_radiation_type MoK\a
_diffrn_radiation_wavelength 0.71073
_diffrn_reflns_av_R_equivalents 0.0654
_diffrn_reflns_av_sigmaI/netI 0.0663
_diffrn_reflns_limit_h_max 22
_diffrn_reflns_limit_h_min -24
_diffrn_reflns_limit_k_max 26
_diffrn_reflns_limit_k_min -26
_diffrn_reflns_limit_l_max 26
_diffrn_reflns_limit_l_min -23
_diffrn_reflns_number 57208
_diffrn_reflns_theta_full 27.49
_diffrn_reflns_theta_max 27.49
_diffrn_reflns_theta_min 2.30
_diffrn_standards_number 17403
_exptl_absorpt_coefficient_mu 12.856
_exptl_absorpt_correction_T_max 1.0000
_exptl_absorpt_correction_T_min 0.3122
_exptl_absorpt_correction_type multi-scan
_exptl_absorpt_process_details 'CrystalClear (Rigaku Inc., 2007)'
_exptl_crystal_colour red
_exptl_crystal_density_diffrn 2.877
_exptl_crystal_density_method 'not measured'
_exptl_crystal_description lathe
_exptl_crystal_F_000 5752
_exptl_crystal_size_max 0.31
_exptl_crystal_size_mid 0.20
_exptl_crystal_size_min 0.15
_refine_diff_density_max 1.169
_refine_diff_density_min -1.667
_refine_diff_density_rms 0.224
_refine_ls_extinction_method none
_refine_ls_goodness_of_fit_ref 1.077
_refine_ls_hydrogen_treatment constr
_refine_ls_matrix_type full
_refine_ls_number_parameters 690
_refine_ls_number_reflns 16902
_refine_ls_number_restraints 1076
_refine_ls_restrained_S_all 1.053
_refine_ls_R_factor_all 0.0884
_refine_ls_R_factor_gt 0.0594
_refine_ls_shift/su_max 0.001
_refine_ls_shift/su_mean 0.000
_refine_ls_structure_factor_coef Fsqd
_refine_ls_weighting_details 'calc w=1/[\s^2^(Fo^2^)+(0.0600P)^2^+15.0000P] where P=(Fo^2^+2Fc^2^)/3'
_refine_ls_weighting_scheme calc
_refine_ls_wR_factor_gt 0.1359
_refine_ls_wR_factor_ref 0.1523
_reflns_number_gt 12076
_reflns_number_total 16902
_reflns_threshold_expression >2sigma(I)
_cod_data_source_file c2cc37051d.txt
_cod_data_source_block compound-1_JL9-10D
_cod_original_sg_symbol_H-M P21/c
_cod_database_code 7108719

loop_
_symmetry_equiv_pos_as_xyz
'x, y, z'
'-x, y+1/2, -z+1/2'
'-x, -y, -z'
'x, -y-1/2, z-1/2'

loop_
_atom_site_label
_atom_site_type_symbol
_atom_site_fract_x
_atom_site_fract_y
_atom_site_fract_z
_atom_site_U_iso_or_equiv
_atom_site_adp_type
_atom_site_occupancy
_atom_site_symmetry_multiplicity
_atom_site_calc_flag
_atom_site_refinement_flags
_atom_site_disorder_assembly
_atom_site_disorder_group
Sn1 Sn 0.58682(3) 0.28806(3) 0.30626(3) 0.03129(15) Uani 1 1 d . . .
Sn2 Sn 0.74429(3) 0.19935(3) 0.42624(3) 0.03170(15) Uani 1 1 d . . .
Sn3 Sn 0.43231(4) 0.19821(4) 0.18864(3) 0.03665(16) Uani 1 1 d . . .
Sn4 Sn 0.37953(4) 0.28356(4) 0.34792(3) 0.03774(16) Uani 1 1 d U . .
Sn5 Sn 0.33853(4) 0.30194(4) 0.51525(3) 0.03692(16) Uani 1 1 d . . .
Sn6 Sn 0.18411(3) 0.31885(4) 0.35356(3) 0.03638(16) Uani 1 1 d . . .
Sn7 Sn 0.98995(3) 0.18314(3) 0.76215(3) 0.03329(15) Uani 1 1 d . . .
Sn8 Sn 0.79287(3) 0.21907(3) 0.76455(3) 0.03499(16) Uani 1 1 d U . .
Sn9 Sn 0.83921(3) 0.19935(4) 0.59908(3) 0.03486(15) Uani 1 1 d U . .
Se1 Se 0.60924(6) 0.22416(6) 0.41712(6) 0.0443(3) Uani 1 1 d . . .
Se2 Se 0.70176(6) 0.35490(5) 0.31791(6) 0.0439(3) Uani 1 1 d . . .
Se3 Se 0.47021(5) 0.35403(5) 0.28796(6) 0.0422(2) Uani 1 1 d . . .
Se4 Se 0.57030(6) 0.21255(6) 0.20369(6) 0.0492(3) Uani 1 1 d . . .
Se5 Se 0.40257(6) 0.17151(5) 0.30062(5) 0.0436(3) Uani 1 1 d . . .
Se6 Se 0.44811(6) 0.32613(6) 0.46545(5) 0.0455(3) Uani 1 1 d . . .
Se7 Se 0.28692(5) 0.21580(5) 0.41199(5) 0.0367(2) Uani 1 1 d U . .
Se8 Se 0.26978(6) 0.34867(6) 0.27811(6) 0.0518(3) Uani 1 1 d . . .
Se9 Se 0.21843(6) 0.36630(6) 0.47456(6) 0.0491(3) Uani 1 1 d . . .
Se10 Se 0.39052(6) 0.39810(5) 0.61274(6) 0.0488(3) Uani 1 1 d . . .
Se11 Se 0.35658(6) 0.21500(5) 0.61084(5) 0.0449(3) Uani 1 1 d . . .
Se12 Se 0.08795(5) 0.22860(5) 0.30924(6) 0.0428(2) Uani 1 1 d . . .
Se13 Se 0.08459(5) 0.41008(5) 0.30952(6) 0.0448(3) Uani 1 1 d . . .
Se14 Se 0.95822(6) 0.13350(6) 0.64083(5) 0.0456(3) Uani 1 1 d . . .
Se15 Se 0.90074(5) 0.15177(6) 0.83434(5) 0.0432(3) Uani 1 1 d . . .
Se16 Se 0.89056(5) 0.28502(5) 0.70341(5) 0.0339(2) Uani 1 1 d U . .
Se17 Se 0.72729(6) 0.17882(7) 0.64548(6) 0.0529(3) Uani 1 1 d . . .
Se18 Se 0.77203(6) 0.33016(5) 0.81438(5) 0.0382(2) Uani 1 1 d . . .
Se19 Se 0.78055(6) 0.10238(5) 0.50278(5) 0.0428(2) Uani 1 1 d U . .
Se20 Se 0.82845(6) 0.28280(5) 0.50159(5) 0.0396(2) Uani 1 1 d . . .
N1 N 1.1089(8) 0.1348(7) 0.4823(7) 0.094(3) Uani 1 1 d U . .
N2 N 1.0310(7) 0.0772(6) 0.4061(7) 0.085(3) Uani 1 1 d U . .
C1 C 1.1458(11) 0.0792(9) 0.4667(10) 0.107(4) Uani 1 1 d U . .
H1A H 1.1950 0.0685 0.4874 0.128 Uiso 1 1 calc R . .
C2 C 1.1003(10) 0.0443(9) 0.4183(10) 0.101(4) Uani 1 1 d U . .
H2A H 1.1113 0.0065 0.3970 0.122 Uiso 1 1 calc R . .
C3 C 1.0385(9) 0.1296(8) 0.4433(9) 0.082(3) Uani 1 1 d U . .
C4 C 1.1418(11) 0.1855(9) 0.5349(11) 0.124(6) Uani 1 1 d U . .
H4A H 1.1028 0.2074 0.5493 0.186 Uiso 1 1 calc R . .
H4B H 1.1687 0.2171 0.5155 0.186 Uiso 1 1 calc R . .
H4C H 1.1750 0.1648 0.5737 0.186 Uiso 1 1 calc R . .
C5 C 0.9810(9) 0.1800(8) 0.4448(9) 0.095(5) Uani 1 1 d U . .
H5A H 0.9413 0.1769 0.4036 0.143 Uiso 1 1 calc R . .
H5B H 1.0028 0.2230 0.4480 0.143 Uiso 1 1 calc R . .
H5C H 0.9619 0.1724 0.4839 0.143 Uiso 1 1 calc R . .
C6 C 0.9612(9) 0.0508(9) 0.3572(9) 0.098(4) Uani 1 1 d U . .
H6A H 0.9734 0.0237 0.3222 0.118 Uiso 1 1 calc R . .
H6B H 0.9295 0.0866 0.3350 0.118 Uiso 1 1 calc R . .
C7 C 0.9216(10) 0.0093(9) 0.4018(10) 0.111(4) Uani 1 1 d U . .
H7A H 0.9550 -0.0240 0.4270 0.134 Uiso 1 1 calc R . .
H7B H 0.9061 0.0373 0.4344 0.134 Uiso 1 1 calc R . .
C8 C 0.8568(11) -0.0215(11) 0.3547(10) 0.133(6) Uani 1 1 d U . .
H8A H 0.8393 -0.0569 0.3778 0.200 Uiso 1 1 calc R . .
H8B H 0.8706 -0.0383 0.3154 0.200 Uiso 1 1 calc R . .
H8C H 0.8180 0.0105 0.3402 0.200 Uiso 1 1 calc R . .
N3 N 0.8354(12) 0.5611(11) 0.2776(11) 0.160(5) Uani 1 1 d U . .
N4 N 0.9293(12) 0.6136(11) 0.3434(11) 0.148(4) Uani 1 1 d DU . .
C9 C 0.8995(12) 0.5237(11) 0.2779(12) 0.164(5) Uani 1 1 d DU . .
H9A H 0.9021 0.4843 0.2553 0.196 Uiso 1 1 calc R . .
C10 C 0.9610(15) 0.5615(13) 0.3220(13) 0.155(5) Uani 1 1 d U . .
H10A H 1.0114 0.5514 0.3327 0.187 Uiso 1 1 calc R . .
C11 C 0.8562(15) 0.6115(11) 0.3227(13) 0.146(4) Uani 1 1 d DU . .
C12 C 0.7794(12) 0.5361(14) 0.2176(14) 0.198(9) Uani 1 1 d DU . .
H12A H 0.8036 0.5203 0.1841 0.296 Uiso 1 1 calc R . .
H12B H 0.7456 0.5707 0.1979 0.296 Uiso 1 1 calc R . .
H12C H 0.7525 0.5007 0.2314 0.296 Uiso 1 1 calc R . .
C13 C 0.8013(12) 0.6644(11) 0.3228(12) 0.139(6) Uani 1 1 d U . .
H13A H 0.8270 0.7037 0.3421 0.209 Uiso 1 1 calc R . .
H13B H 0.7686 0.6509 0.3499 0.209 Uiso 1 1 calc R . .
H13C H 0.7729 0.6729 0.2766 0.209 Uiso 1 1 calc R . .
C14 C 0.9662(15) 0.6648(12) 0.3871(12) 0.165(5) Uani 1 1 d DU . .
H14A H 0.9442 0.7070 0.3710 0.198 Uiso 1 1 calc R . .
H14B H 1.0184 0.6660 0.3878 0.198 Uiso 1 1 calc R . .
C15 C 0.9579(16) 0.6509(13) 0.4569(13) 0.176(6) Uani 1 1 d DU . .
H15A H 0.9071 0.6610 0.4567 0.211 Uiso 1 1 calc R . .
H15B H 0.9896 0.6815 0.4883 0.211 Uiso 1 1 calc R . .
C16 C 0.9757(16) 0.5800(13) 0.4879(14) 0.204(9) Uani 1 1 d DU . .
H16A H 0.9698 0.5792 0.5337 0.306 Uiso 1 1 calc R . .
H16B H 1.0259 0.5686 0.4889 0.306 Uiso 1 1 calc R . .
H16C H 0.9422 0.5490 0.4600 0.306 Uiso 1 1 calc R . .
N5A N 0.5195(11) -0.0944(9) 0.4556(11) 0.070(2) Uani 0.640(11) 1 d PU A 1
N6A N 0.5560(10) -0.0066(9) 0.4193(9) 0.072(2) Uani 0.640(11) 1 d PDU A 1
C17A C 0.5833(13) -0.0721(11) 0.5038(12) 0.071(3) Uani 0.640(11) 1 d PU A 1
H17A H 0.6063 -0.0938 0.5444 0.085 Uiso 0.640(11) 1 calc PR A 1
C18A C 0.6062(13) -0.0159(12) 0.4836(10) 0.075(3) Uani 0.640(11) 1 d PDU A 1
H18A H 0.6456 0.0106 0.5062 0.090 Uiso 0.640(11) 1 calc PR A 1
C19A C 0.5051(12) -0.0553(13) 0.4083(11) 0.071(2) Uani 0.640(11) 1 d PDU A 1
C20A C 0.4729(14) -0.1542(12) 0.4545(13) 0.077(4) Uani 0.640(11) 1 d PU A 1
H20A H 0.4571 -0.1710 0.4086 0.116 Uiso 0.640(11) 1 calc PR A 1
H20B H 0.4301 -0.1430 0.4701 0.116 Uiso 0.640(11) 1 calc PR A 1
H20C H 0.5014 -0.1870 0.4842 0.116 Uiso 0.640(11) 1 calc PR A 1
C21A C 0.4404(12) -0.0583(12) 0.3436(11) 0.076(4) Uani 0.640(11) 1 d PDU A 1
H21A H 0.4489 -0.0275 0.3104 0.114 Uiso 0.640(11) 1 calc PR A 1
H21B H 0.3951 -0.0473 0.3550 0.114 Uiso 0.640(11) 1 calc PR A 1
H21C H 0.4367 -0.1018 0.3248 0.114 Uiso 0.640(11) 1 calc PR A 1
C22A C 0.5606(14) 0.0483(11) 0.3700(11) 0.076(2) Uani 0.640(11) 1 d PDU A 1
H22A H 0.5816 0.0865 0.3969 0.091 Uiso 0.640(11) 1 calc PR A 1
H22B H 0.5104 0.0597 0.3447 0.091 Uiso 0.640(11) 1 calc PR A 1
C23A C 0.6059(12) 0.0357(11) 0.3174(12) 0.080(3) Uani 0.640(11) 1 d PDU A 1
H23A H 0.5723 0.0222 0.2743 0.096 Uiso 0.640(11) 1 calc PR A 1
H23B H 0.6293 0.0764 0.3094 0.096 Uiso 0.640(11) 1 calc PR A 1
C24A C 0.6661(14) -0.0170(12) 0.3405(14) 0.084(5) Uani 0.640(11) 1 d PDU A 1
H24A H 0.6786 -0.0351 0.3011 0.126 Uiso 0.640(11) 1 calc PR A 1
H24B H 0.6479 -0.0512 0.3645 0.126 Uiso 0.640(11) 1 calc PR A 1
H24C H 0.7096 0.0025 0.3705 0.126 Uiso 0.640(11) 1 calc PR A 1
N5B N 0.487(2) -0.1001(16) 0.4212(17) 0.070(2) Uani 0.360(11) 1 d PDU A 2
N6B N 0.5316(15) -0.0107(15) 0.3872(14) 0.072(2) Uani 0.360(11) 1 d PDU A 2
C18B C 0.4654(17) -0.0198(19) 0.3351(15) 0.075(3) Uani 0.360(11) 1 d PDU A 2
H18B H 0.4443 0.0073 0.2980 0.090 Uiso 0.360(11) 1 calc PR A 2
C17B C 0.4355(18) -0.088(2) 0.3557(18) 0.071(3) Uani 0.360(11) 1 d PDU A 2
H17B H 0.3954 -0.1128 0.3318 0.085 Uiso 0.360(11) 1 calc PR A 2
C19B C 0.5372(17) -0.056(2) 0.4358(16) 0.071(2) Uani 0.360(11) 1 d PDU A 2
C20B C 0.497(3) -0.143(2) 0.4822(19) 0.077(4) Uani 0.360(11) 1 d PDU A 2
H20D H 0.5343 -0.1243 0.5198 0.116 Uiso 0.360(11) 1 calc PR A 2
H20E H 0.5127 -0.1858 0.4718 0.116 Uiso 0.360(11) 1 calc PR A 2
H20F H 0.4510 -0.1463 0.4946 0.116 Uiso 0.360(11) 1 calc PR A 2
C21B C 0.6124(19) -0.0429(19) 0.4864(18) 0.076(4) Uani 0.360(11) 1 d PDU A 2
H21D H 0.6279 0.0012 0.4803 0.114 Uiso 0.360(11) 1 calc PR A 2
H21E H 0.6485 -0.0733 0.4781 0.114 Uiso 0.360(11) 1 calc PR A 2
H21F H 0.6082 -0.0482 0.5324 0.114 Uiso 0.360(11) 1 calc PR A 2
C22B C 0.577(3) 0.0503(19) 0.3840(18) 0.076(2) Uani 0.360(11) 1 d PDU A 2
H22C H 0.6266 0.0504 0.4155 0.091 Uiso 0.360(11) 1 calc PR A 2
H22D H 0.5516 0.0915 0.3850 0.091 Uiso 0.360(11) 1 calc PR A 2
C23B C 0.574(2) 0.024(2) 0.3115(19) 0.080(3) Uani 0.360(11) 1 d PDU A 2
H23C H 0.5393 -0.0119 0.2992 0.096 Uiso 0.360(11) 1 calc PR A 2
H23D H 0.5597 0.0588 0.2774 0.096 Uiso 0.360(11) 1 calc PR A 2
C24B C 0.654(2) 0.002(3) 0.318(3) 0.084(5) Uani 0.360(11) 1 d PDU A 2
H24D H 0.6647 0.0038 0.2744 0.126 Uiso 0.360(11) 1 calc PR A 2
H24E H 0.6600 -0.0428 0.3349 0.126 Uiso 0.360(11) 1 calc PR A 2
H24F H 0.6880 0.0296 0.3502 0.126 Uiso 0.360(11) 1 calc PR A 2
N7A N 0.2640(13) 0.5388(12) 0.5341(12) 0.106(3) Uani 0.552(7) 1 d PDU B 1
N8A N 0.3036(14) 0.5866(14) 0.4479(12) 0.108(3) Uani 0.552(7) 1 d PDU B 1
C25A C 0.3381(14) 0.5589(16) 0.5596(17) 0.105(3) Uani 0.552(7) 1 d PDU B 1
H25A H 0.3676 0.5510 0.6037 0.127 Uiso 0.552(7) 1 calc PR B 1
C26A C 0.3600(11) 0.5915(18) 0.5097(14) 0.106(3) Uani 0.552(7) 1 d PDU B 1
H26A H 0.4049 0.6136 0.5154 0.127 Uiso 0.552(7) 1 calc PR B 1
C27A C 0.2438(11) 0.5560(16) 0.4650(12) 0.107(3) Uani 0.552(7) 1 d PDU B 1
C28A C 0.2073(15) 0.5136(15) 0.5698(15) 0.103(5) Uani 0.552(7) 1 d PDU B 1
H28A H 0.1609 0.5060 0.5364 0.155 Uiso 0.552(7) 1 calc PR B 1
H28B H 0.2004 0.5457 0.6024 0.155 Uiso 0.552(7) 1 calc PR B 1
H28C H 0.2247 0.4733 0.5931 0.155 Uiso 0.552(7) 1 calc PR B 1
C29A C 0.1619(11) 0.5455(19) 0.4293(16) 0.104(4) Uani 0.552(7) 1 d PDU B 1
H29A H 0.1525 0.5578 0.3819 0.156 Uiso 0.552(7) 1 calc PR B 1
H29B H 0.1322 0.5722 0.4511 0.156 Uiso 0.552(7) 1 calc PR B 1
H29C H 0.1495 0.5001 0.4326 0.156 Uiso 0.552(7) 1 calc PR B 1
C30A C 0.3075(18) 0.6071(12) 0.3767(13) 0.110(3) Uani 0.552(7) 1 d PDU B 1
H30A H 0.3250 0.6520 0.3770 0.132 Uiso 0.552(7) 1 calc PR B 1
H30B H 0.2590 0.6039 0.3443 0.132 Uiso 0.552(7) 1 calc PR B 1
C31A C 0.3625(13) 0.5592(13) 0.3573(18) 0.111(3) Uani 0.552(7) 1 d PDU B 1
H31A H 0.3786 0.5747 0.3181 0.133 Uiso 0.552(7) 1 calc PR B 1
H31B H 0.4056 0.5512 0.3956 0.133 Uiso 0.552(7) 1 calc PR B 1
C32A C 0.3129(18) 0.4982(12) 0.3398(17) 0.119(5) Uani 0.552(7) 1 d PDU B 1
H32A H 0.3407 0.4629 0.3270 0.178 Uiso 0.552(7) 1 calc PR B 1
H32B H 0.2707 0.5080 0.3022 0.178 Uiso 0.552(7) 1 calc PR B 1
H32C H 0.2963 0.4854 0.3791 0.178 Uiso 0.552(7) 1 calc PR B 1
N7B N 0.4358(14) 0.5397(14) 0.5082(14) 0.106(3) Uani 0.448(7) 1 d PDU . 2
N8B N 0.3413(17) 0.5902(16) 0.4315(14) 0.108(3) Uani 0.448(7) 1 d PDU B 2
C25B C 0.391(2) 0.5737(19) 0.543(2) 0.105(3) Uani 0.448(7) 1 d PDU B 2
H25B H 0.4000 0.5755 0.5904 0.127 Uiso 0.448(7) 1 calc PR B 2
C26B C 0.3349(19) 0.603(2) 0.4980(17) 0.106(3) Uani 0.448(7) 1 d PDU B 2
H26B H 0.2978 0.6280 0.5090 0.127 Uiso 0.448(7) 1 calc PR B 2
C27B C 0.3997(18) 0.5456(18) 0.4383(12) 0.107(3) Uani 0.448(7) 1 d PDU . 2
C28B C 0.5099(16) 0.5048(19) 0.5323(18) 0.103(5) Uani 0.448(7) 1 d PDU . 2
H28D H 0.5238 0.4869 0.4935 0.155 Uiso 0.448(7) 1 d PR B 2
H28E H 0.5470 0.5354 0.5558 0.155 Uiso 0.448(7) 1 d PR B 2
H28F H 0.5056 0.4699 0.5631 0.155 Uiso 0.448(7) 1 d PR B 2
C29B C 0.414(2) 0.5106(18) 0.3764(15) 0.104(4) Uani 0.448(7) 1 d PDU . 2
H29D H 0.3818 0.5263 0.3345 0.156 Uiso 0.448(7) 1 d PR B 2
H29E H 0.4651 0.5173 0.3754 0.156 Uiso 0.448(7) 1 d PR B 2
H29F H 0.4059 0.4645 0.3814 0.156 Uiso 0.448(7) 1 d PR B 2
C30B C 0.2760(15) 0.6187(16) 0.3780(17) 0.110(3) Uani 0.448(7) 1 d PDU B 2
H30C H 0.2921 0.6403 0.3416 0.132 Uiso 0.448(7) 1 calc PR B 2
H30D H 0.2485 0.6498 0.3983 0.132 Uiso 0.448(7) 1 calc PR B 2
C31B C 0.229(2) 0.5571(17) 0.3514(17) 0.111(3) Uani 0.448(7) 1 d PDU B 2
H31C H 0.1967 0.5638 0.3059 0.133 Uiso 0.448(7) 1 calc PR B 2
H31D H 0.2602 0.5188 0.3513 0.133 Uiso 0.448(7) 1 calc PR B 2
C32B C 0.186(2) 0.552(2) 0.406(2) 0.119(5) Uani 0.448(7) 1 d PDU B 2
H32D H 0.1544 0.5135 0.3968 0.178 Uiso 0.448(7) 1 calc PR B 2
H32E H 0.1556 0.5902 0.4042 0.178 Uiso 0.448(7) 1 calc PR B 2
H32F H 0.2197 0.5479 0.4504 0.178 Uiso 0.448(7) 1 calc PR B 2

loop_
_atom_site_aniso_label
_atom_site_aniso_U_11
_atom_site_aniso_U_22
_atom_site_aniso_U_33
_atom_site_aniso_U_23
_atom_site_aniso_U_13
_atom_site_aniso_U_12
Sn1 0.0181(3) 0.0429(3) 0.0325(3) -0.0005(3) 0.0059(2) 0.0001(3)
Sn2 0.0249(3) 0.0436(3) 0.0250(3) -0.0001(3) 0.0037(2) 0.0011(3)
Sn3 0.0262(3) 0.0537(4) 0.0275(3) -0.0017(3) 0.0024(3) -0.0012(3)
Sn4 0.0225(3) 0.0565(4) 0.0335(3) 0.0001(3) 0.0059(3) 0.0066(3)
Sn5 0.0255(3) 0.0552(4) 0.0279(3) 0.0060(3) 0.0032(3) 0.0032(3)
Sn6 0.0178(3) 0.0565(4) 0.0328(3) -0.0012(3) 0.0030(2) -0.0023(3)
Sn7 0.0177(3) 0.0475(4) 0.0326(3) -0.0014(3) 0.0029(2) -0.0014(3)
Sn8 0.0227(3) 0.0496(4) 0.0323(3) -0.0029(3) 0.0066(3) 0.0054(3)
Sn9 0.0249(3) 0.0512(4) 0.0269(3) 0.0026(3) 0.0041(2) 0.0029(3)
Se1 0.0283(5) 0.0632(7) 0.0441(6) 0.0149(5) 0.0142(4) 0.0045(5)
Se2 0.0283(5) 0.0485(6) 0.0590(7) -0.0133(5) 0.0186(5) -0.0102(4)
Se3 0.0266(5) 0.0523(6) 0.0505(6) 0.0122(5) 0.0151(4) 0.0096(4)
Se4 0.0273(5) 0.0724(8) 0.0485(6) -0.0206(6) 0.0109(5) -0.0018(5)
Se5 0.0465(6) 0.0494(6) 0.0373(6) 0.0006(5) 0.0152(5) -0.0019(5)
Se6 0.0279(5) 0.0676(7) 0.0406(6) -0.0034(5) 0.0079(4) -0.0130(5)
Se7 0.0264(5) 0.0475(5) 0.0345(5) 0.0011(4) 0.0051(4) 0.0000(4)
Se8 0.0270(5) 0.0785(8) 0.0518(7) 0.0290(6) 0.0135(5) 0.0113(5)
Se9 0.0389(6) 0.0628(7) 0.0390(6) -0.0100(5) -0.0016(4) 0.0175(5)
Se10 0.0519(7) 0.0476(6) 0.0400(6) 0.0039(5) -0.0002(5) 0.0033(5)
Se11 0.0448(6) 0.0489(6) 0.0367(6) 0.0054(5) 0.0028(5) -0.0089(5)
Se12 0.0264(5) 0.0444(5) 0.0534(6) 0.0012(5) 0.0032(4) 0.0026(4)
Se13 0.0249(5) 0.0448(6) 0.0576(7) -0.0022(5) -0.0018(4) -0.0002(4)
Se14 0.0352(5) 0.0586(6) 0.0382(6) -0.0102(5) 0.0010(4) 0.0140(5)
Se15 0.0257(5) 0.0583(6) 0.0467(6) 0.0175(5) 0.0114(4) 0.0061(5)
Se16 0.0263(5) 0.0423(5) 0.0319(5) -0.0003(4) 0.0053(4) -0.0009(4)
Se17 0.0298(5) 0.0892(9) 0.0398(6) -0.0163(6) 0.0091(4) -0.0222(6)
Se18 0.0415(6) 0.0426(5) 0.0331(5) 0.0028(4) 0.0141(4) -0.0004(4)
Se19 0.0495(6) 0.0394(5) 0.0341(5) 0.0015(4) 0.0010(4) 0.0020(5)
Se20 0.0393(6) 0.0425(5) 0.0333(5) 0.0004(4) 0.0030(4) -0.0062(4)
N1 0.086(5) 0.088(5) 0.108(6) 0.002(5) 0.024(5) 0.003(5)
N2 0.077(5) 0.085(5) 0.098(5) -0.004(4) 0.031(4) 0.012(4)
C1 0.096(6) 0.100(6) 0.121(6) -0.002(6) 0.022(5) 0.012(5)
C2 0.093(6) 0.096(6) 0.114(6) -0.003(5) 0.026(5) 0.012(5)
C3 0.073(5) 0.082(5) 0.095(6) 0.004(5) 0.026(5) 0.003(5)
C4 0.114(9) 0.112(9) 0.139(9) -0.019(7) 0.021(7) -0.002(7)
C5 0.087(8) 0.100(8) 0.101(8) 0.003(7) 0.028(6) 0.012(7)
C6 0.090(6) 0.100(6) 0.107(6) -0.008(5) 0.032(5) 0.013(5)
C7 0.102(7) 0.116(7) 0.119(7) -0.012(6) 0.034(6) 0.010(6)
C8 0.124(9) 0.132(9) 0.141(9) -0.011(8) 0.029(7) 0.003(8)
N3 0.156(7) 0.157(7) 0.170(7) 0.007(6) 0.047(6) 0.013(6)
N4 0.144(6) 0.148(6) 0.158(6) 0.005(5) 0.048(5) 0.007(5)
C9 0.163(7) 0.159(7) 0.170(7) 0.004(6) 0.044(6) 0.015(6)
C10 0.154(7) 0.153(7) 0.161(7) 0.004(6) 0.045(6) 0.013(6)
C11 0.140(7) 0.145(7) 0.158(7) 0.003(6) 0.047(6) 0.014(5)
C12 0.192(11) 0.188(11) 0.207(11) -0.004(8) 0.044(8) 0.000(8)
C13 0.130(9) 0.143(9) 0.149(10) 0.006(8) 0.045(8) 0.010(6)
C14 0.160(7) 0.168(7) 0.168(7) 0.004(6) 0.046(6) 0.001(6)
C15 0.177(8) 0.182(8) 0.172(8) 0.006(7) 0.053(7) -0.003(7)
C16 0.205(12) 0.196(12) 0.209(12) 0.008(8) 0.050(8) -0.001(9)
N5A 0.069(4) 0.068(4) 0.073(4) 0.004(3) 0.021(3) -0.002(3)
N6A 0.071(3) 0.069(3) 0.074(3) 0.002(3) 0.017(3) -0.001(3)
C17A 0.069(4) 0.071(4) 0.072(4) 0.004(4) 0.018(3) 0.002(4)
C18A 0.073(4) 0.074(4) 0.076(4) -0.001(4) 0.017(3) 0.002(4)
C19A 0.070(3) 0.070(3) 0.073(3) 0.002(3) 0.019(3) 0.000(3)
C20A 0.078(6) 0.075(6) 0.080(6) 0.005(5) 0.022(5) -0.005(5)
C21A 0.071(5) 0.075(6) 0.079(6) -0.004(5) 0.015(5) -0.001(5)
C22A 0.076(4) 0.072(4) 0.078(4) 0.004(3) 0.017(3) -0.001(3)
C23A 0.078(4) 0.078(4) 0.082(4) 0.004(4) 0.018(4) -0.003(4)
C24A 0.082(6) 0.086(7) 0.085(7) 0.003(5) 0.025(5) 0.000(5)
N5B 0.069(4) 0.068(4) 0.073(4) 0.004(3) 0.021(3) -0.002(3)
N6B 0.071(3) 0.069(3) 0.074(3) 0.002(3) 0.017(3) -0.001(3)
C18B 0.073(4) 0.074(4) 0.076(4) -0.001(4) 0.017(3) 0.002(4)
C17B 0.069(4) 0.071(4) 0.072(4) 0.004(4) 0.018(3) 0.002(4)
C19B 0.070(3) 0.070(3) 0.073(3) 0.002(3) 0.019(3) 0.000(3)
C20B 0.078(6) 0.075(6) 0.080(6) 0.005(5) 0.022(5) -0.005(5)
C21B 0.071(5) 0.075(6) 0.079(6) -0.004(5) 0.015(5) -0.001(5)
C22B 0.076(4) 0.072(4) 0.078(4) 0.004(3) 0.017(3) -0.001(3)
C23B 0.078(4) 0.078(4) 0.082(4) 0.004(4) 0.018(4) -0.003(4)
C24B 0.082(6) 0.086(7) 0.085(7) 0.003(5) 0.025(5) 0.000(5)
N7A 0.106(5) 0.101(5) 0.109(5) -0.006(4) 0.026(4) 0.000(4)
N8A 0.109(4) 0.106(4) 0.108(4) -0.002(3) 0.026(3) 0.002(3)
C25A 0.105(4) 0.103(4) 0.107(4) -0.004(4) 0.026(4) 0.002(4)
C26A 0.106(4) 0.105(4) 0.107(4) -0.004(3) 0.027(3) 0.002(4)
C27A 0.108(4) 0.102(4) 0.110(4) -0.003(4) 0.026(4) 0.002(4)
C28A 0.104(7) 0.101(7) 0.106(7) -0.007(5) 0.030(5) 0.002(5)
C29A 0.104(6) 0.100(6) 0.107(6) -0.003(5) 0.027(5) 0.002(5)
C30A 0.110(4) 0.108(4) 0.109(4) 0.002(3) 0.026(3) 0.001(3)
C31A 0.113(5) 0.108(5) 0.111(5) 0.001(4) 0.028(4) -0.003(4)
C32A 0.119(7) 0.116(7) 0.119(7) -0.002(5) 0.027(5) 0.000(5)
N7B 0.106(5) 0.101(5) 0.109(5) -0.006(4) 0.026(4) 0.000(4)
N8B 0.109(4) 0.106(4) 0.108(4) -0.002(3) 0.026(3) 0.002(3)
C25B 0.105(4) 0.103(4) 0.107(4) -0.004(4) 0.026(4) 0.002(4)
C26B 0.106(4) 0.105(4) 0.107(4) -0.004(3) 0.027(3) 0.002(4)
C27B 0.108(4) 0.102(4) 0.110(4) -0.003(4) 0.026(4) 0.002(4)
C28B 0.104(7) 0.101(7) 0.106(7) -0.007(5) 0.030(5) 0.002(5)
C29B 0.104(6) 0.100(6) 0.107(6) -0.003(5) 0.027(5) 0.002(5)
C30B 0.110(4) 0.108(4) 0.109(4) 0.002(3) 0.026(3) 0.001(3)
C31B 0.113(5) 0.108(5) 0.111(5) 0.001(4) 0.028(4) -0.003(4)
C32B 0.119(7) 0.116(7) 0.119(7) -0.002(5) 0.027(5) 0.000(5)

loop_
_atom_type_symbol
_atom_type_description
_atom_type_scat_dispersion_real
_atom_type_scat_dispersion_imag
_atom_type_scat_source
C C 0.0033 0.0016 'International Tables Vol C Tables 4.2.6.8 and 6.1.1.4'
H H 0.0000 0.0000 'International Tables Vol C Tables 4.2.6.8 and 6.1.1.4'
N N 0.0061 0.0033 'International Tables Vol C Tables 4.2.6.8 and 6.1.1.4'
Se Se -0.0929 2.2259 'International Tables Vol C Tables 4.2.6.8 and 6.1.1.4'
Sn Sn -0.6537 1.4246 'International Tables Vol C Tables 4.2.6.8 and 6.1.1.4'

loop_
_geom_angle_atom_site_label_1
_geom_angle_atom_site_label_2
_geom_angle_atom_site_label_3
_geom_angle
_geom_angle_site_symmetry_1
_geom_angle_site_symmetry_3
Se2 Sn1 Se3 114.42(5) . .
Se2 Sn1 Se1 105.00(4) . .
Se3 Sn1 Se1 110.02(4) . .
Se2 Sn1 Se4 108.93(4) . .
Se3 Sn1 Se4 106.92(4) . .
Se1 Sn1 Se4 111.63(5) . .
Se19 Sn2 Se18 106.36(4) . 4_565
Se19 Sn2 Se1 107.86(4) . .
Se18 Sn2 Se1 114.70(4) 4_565 .
Se19 Sn2 Se20 97.72(4) . .
Se18 Sn2 Se20 117.25(4) 4_565 .
Se1 Sn2 Se20 111.00(5) . .
Se10 Sn3 Se5 106.00(5) 4_565 .
Se10 Sn3 Se4 108.04(5) 4_565 .
Se5 Sn3 Se4 111.94(5) . .
Se10 Sn3 Se11 97.71(5) 4_565 4_565
Se5 Sn3 Se11 119.18(5) . 4_565
Se4 Sn3 Se11 112.21(5) . 4_565
Se8 Sn4 Se6 118.51(5) . .
Se8 Sn4 Se5 116.75(5) . .
Se6 Sn4 Se5 124.25(5) . .
Se8 Sn4 Se3 89.00(4) . .
Se6 Sn4 Se3 90.96(4) . .
Se5 Sn4 Se3 96.80(4) . .
Se8 Sn4 Se7 90.48(4) . .
Se6 Sn4 Se7 87.48(4) . .
Se5 Sn4 Se7 85.26(4) . .
Se3 Sn4 Se7 177.89(4) . .
Se9 Sn5 Se6 120.21(5) . .
Se9 Sn5 Se11 121.85(5) . .
Se6 Sn5 Se11 117.88(5) . .
Se9 Sn5 Se7 88.85(4) . .
Se6 Sn5 Se7 88.90(4) . .
Se11 Sn5 Se7 94.74(5) . .
Se9 Sn5 Se10 88.84(4) . .
Se6 Sn5 Se10 88.67(4) . .
Se11 Sn5 Se10 90.02(5) . .
Se7 Sn5 Se10 175.24(4) . .
Se9 Sn6 Se8 116.31(5) . .
Se9 Sn6 Se12 125.72(5) . .
Se8 Sn6 Se12 116.92(5) . .
Se9 Sn6 Se13 91.95(4) . .
Se8 Sn6 Se13 97.36(5) . .
Se12 Sn6 Se13 91.21(4) . .
Se9 Sn6 Se7 84.87(4) . .
Se8 Sn6 Se7 87.93(4) . .
Se12 Sn6 Se7 87.16(4) . .
Se13 Sn6 Se7 174.64(4) . .
Se12 Sn7 Se15 118.03(5) 4_666 .
Se12 Sn7 Se14 126.33(5) 4_666 .
Se15 Sn7 Se14 115.00(5) . .
Se12 Sn7 Se13 91.49(4) 4_666 4_666
Se15 Sn7 Se13 95.08(4) . 4_666
Se14 Sn7 Se13 91.60(4) . 4_666
Se12 Sn7 Se16 88.08(4) 4_666 .
Se15 Sn7 Se16 88.24(4) . .
Se14 Sn7 Se16 85.82(4) . .
Se13 Sn7 Se16 176.44(4) 4_666 .
Se17 Sn8 Se15 117.93(5) . .
Se17 Sn8 Se18 125.26(5) . .
Se15 Sn8 Se18 116.21(5) . .
Se17 Sn8 Se2 90.06(5) . 4_566
Se15 Sn8 Se2 88.14(4) . 4_566
Se18 Sn8 Se2 99.21(4) . 4_566
Se17 Sn8 Se16 86.80(4) . .
Se15 Sn8 Se16 89.48(4) . .
Se18 Sn8 Se16 86.17(4) . .
Se2 Sn8 Se16 174.62(4) 4_566 .
Se17 Sn9 Se14 121.51(5) . .
Se17 Sn9 Se20 119.08(5) . .
Se14 Sn9 Se20 119.26(5) . .
Se17 Sn9 Se16 88.61(4) . .
Se14 Sn9 Se16 88.97(4) . .
Se20 Sn9 Se16 96.37(5) . .
Se17 Sn9 Se19 86.04(4) . .
Se14 Sn9 Se19 90.37(4) . .
Se20 Sn9 Se19 89.78(4) . .
Se16 Sn9 Se19 173.29(4) . .
Sn1 Se1 Sn2 95.57(4) . .
Sn1 Se2 Sn8 105.88(5) . 4_565
Sn1 Se3 Sn4 105.58(5) . .
Sn3 Se4 Sn1 93.98(4) . .
Sn3 Se5 Sn4 103.95(5) . .
Sn4 Se6 Sn5 92.51(4) . .
Sn5 Se7 Sn4 84.17(4) . .
Sn5 Se7 Sn6 84.68(4) . .
Sn4 Se7 Sn6 82.89(4) . .
Sn4 Se8 Sn6 94.85(5) . .
Sn5 Se9 Sn6 95.32(4) . .
Sn3 Se10 Sn5 82.83(5) 4_566 .
Sn3 Se11 Sn5 85.84(4) 4_566 .
Sn6 Se12 Sn7 89.58(5) . 4_465
Sn7 Se13 Sn6 87.67(5) 4_465 .
Sn9 Se14 Sn7 94.08(4) . .
Sn8 Se15 Sn7 95.06(4) . .
Sn9 Se16 Sn8 84.05(4) . .
Sn9 Se16 Sn7 85.01(4) . .
Sn8 Se16 Sn7 83.93(4) . .
Sn8 Se17 Sn9 93.35(4) . .
Sn2 Se18 Sn8 103.38(4) 4_566 .
Sn2 Se19 Sn9 82.21(4) . .
Sn2 Se20 Sn9 85.88(4) . .
C3 N1 C1 105.4(15) . .
C3 N1 C4 128.8(15) . .
C1 N1 C4 125.7(16) . .
C3 N2 C2 109.5(15) . .
C3 N2 C6 128.1(14) . .
C2 N2 C6 122.4(14) . .
C2 C1 N1 110.1(17) . .
C2 C1 H1A 125.0 . .
N1 C1 H1A 125.0 . .
C1 C2 N2 104.7(16) . .
C1 C2 H2A 127.7 . .
N2 C2 H2A 127.7 . .
N2 C3 N1 110.2(15) . .
N2 C3 C5 127.7(16) . .
N1 C3 C5 122.0(15) . .
N1 C4 H4A 109.5 . .
N1 C4 H4B 109.5 . .
H4A C4 H4B 109.5 . .
N1 C4 H4C 109.5 . .
H4A C4 H4C 109.5 . .
H4B C4 H4C 109.5 . .
C3 C5 H5A 109.5 . .
C3 C5 H5B 109.5 . .
H5A C5 H5B 109.5 . .
C3 C5 H5C 109.5 . .
H5A C5 H5C 109.5 . .
H5B C5 H5C 109.5 . .
N2 C6 C7 105.9(14) . .
N2 C6 H6A 110.6 . .
C7 C6 H6A 110.6 . .
N2 C6 H6B 110.6 . .
C7 C6 H6B 110.6 . .
H6A C6 H6B 108.7 . .
C8 C7 C6 107.1(16) . .
C8 C7 H7A 110.3 . .
C6 C7 H7A 110.3 . .
C8 C7 H7B 110.3 . .
C6 C7 H7B 110.3 . .
H7A C7 H7B 108.6 . .
C7 C8 H8A 109.5 . .
C7 C8 H8B 109.5 . .
H8A C8 H8B 109.5 . .
C7 C8 H8C 109.5 . .
H8A C8 H8C 109.5 . .
H8B C8 H8C 109.5 . .
C11 N3 C9 108.1(18) . .
C11 N3 C12 146(2) . .
C9 N3 C12 103.4(16) . .
C11 N4 C10 112(2) . .
C11 N4 C14 121(2) . .
C10 N4 C14 127(3) . .
N3 C9 C10 104.2(18) . .
N3 C9 H9A 127.9 . .
C10 C9 H9A 127.9 . .
N4 C10 C9 106(2) . .
N4 C10 H10A 127.2 . .
C9 C10 H10A 127.2 . .
N4 C11 N3 109(2) . .
N4 C11 C13 129(2) . .
N3 C11 C13 118(3) . .
N3 C12 H12A 109.5 . .
N3 C12 H12B 109.5 . .
H12A C12 H12B 109.5 . .
N3 C12 H12C 109.5 . .
H12A C12 H12C 109.5 . .
H12B C12 H12C 109.5 . .
C11 C13 H13A 109.5 . .
C11 C13 H13B 109.5 . .
H13A C13 H13B 109.5 . .
C11 C13 H13C 109.5 . .
H13A C13 H13C 109.5 . .
H13B C13 H13C 109.5 . .
N4 C14 C15 107(2) . .
N4 C14 H14A 110.3 . .
C15 C14 H14A 110.3 . .
N4 C14 H14B 110.3 . .
C15 C14 H14B 110.3 . .
H14A C14 H14B 108.5 . .
C14 C15 C16 119(2) . .
C14 C15 H15A 107.5 . .
C16 C15 H15A 107.5 . .
C14 C15 H15B 107.5 . .
C16 C15 H15B 107.5 . .
H15A C15 H15B 107.0 . .
C15 C16 H16A 109.5 . .
C15 C16 H16B 109.5 . .
H16A C16 H16B 109.5 . .
C15 C16 H16C 109.5 . .
H16A C16 H16C 109.5 . .
H16B C16 H16C 109.5 . .
C19A N5A C17A 108(2) . .
C19A N5A C20A 121(2) . .
C17A N5A C20A 131(2) . .
C19A N6A C18A 109.0(19) . .
C19A N6A C22A 126.3(19) . .
C18A N6A C22A 124.7(19) . .
C18A C17A N5A 110(2) . .
C18A C17A H17A 124.8 . .
N5A C17A H17A 124.8 . .
C17A C18A N6A 102(2) . .
C17A C18A H18A 128.9 . .
N6A C18A H18A 128.9 . .
N5A C19A N6A 110.4(18) . .
N5A C19A C21A 127(2) . .
N6A C19A C21A 122(2) . .
N5A C20A H20A 109.5 . .
N5A C20A H20B 109.5 . .
H20A C20A H20B 109.5 . .
N5A C20A H20C 109.5 . .
H20A C20A H20C 109.5 . .
H20B C20A H20C 109.5 . .
C19A C21A H21A 109.5 . .
C19A C21A H21B 109.5 . .
H21A C21A H21B 109.5 . .
C19A C21A H21C 109.5 . .
H21A C21A H21C 109.5 . .
H21B C21A H21C 109.5 . .
N6A C22A C23A 118(2) . .
N6A C22A H22A 107.9 . .
C23A C22A H22A 107.9 . .
N6A C22A H22B 107.9 . .
C23A C22A H22B 107.9 . .
H22A C22A H22B 107.2 . .
C24A C23A C22A 113(2) . .
C24A C23A H23A 108.9 . .
C22A C23A H23A 108.9 . .
C24A C23A H23B 108.9 . .
C22A C23A H23B 108.9 . .
H23A C23A H23B 107.7 . .
C23A C24A H24A 109.5 . .
C23A C24A H24B 109.5 . .
H24A C24A H24B 109.5 . .
C23A C24A H24C 109.5 . .
H24A C24A H24C 109.5 . .
H24B C24A H24C 109.5 . .
C19B N5B C17B 111(3) . .
C19B N5B C20B 107(3) . .
C17B N5B C20B 141(4) . .
C19B N6B C18B 110(3) . .
C19B N6B C22B 131(3) . .
C18B N6B C22B 118(3) . .
N6B C18B C17B 103(2) . .
N6B C18B H18B 128.7 . .
C17B C18B H18B 128.7 . .
N5B C17B C18B 101(2) . .
N5B C17B H17B 129.3 . .
C18B C17B H17B 129.3 . .
N5B C19B N6B 114(2) . .
N5B C19B C21B 140(3) . .
N6B C19B C21B 105(2) . .
N5B C20B H20D 109.5 . .
N5B C20B H20E 109.5 . .
H20D C20B H20E 109.5 . .
N5B C20B H20F 109.5 . .
H20D C20B H20F 109.5 . .
H20E C20B H20F 109.5 . .
C19B C21B H21D 109.5 . .
C19B C21B H21E 109.5 . .
H21D C21B H21E 109.5 . .
C19B C21B H21F 109.5 . .
H21D C21B H21F 109.5 . .
H21E C21B H21F 109.5 . .
N6B C22B C23B 83(3) . .
N6B C22B H22C 114.8 . .
C23B C22B H22C 114.8 . .
N6B C22B H22D 114.8 . .
C23B C22B H22D 114.8 . .
H22C C22B H22D 111.9 . .
C24B C23B C22B 103(4) . .
C24B C23B H23C 111.2 . .
C22B C23B H23C 111.2 . .
C24B C23B H23D 111.2 . .
C22B C23B H23D 111.2 . .
H23C C23B H23D 109.1 . .
C23B C24B H24D 109.5 . .
C23B C24B H24E 109.5 . .
H24D C24B H24E 109.5 . .
C23B C24B H24F 109.5 . .
H24D C24B H24F 109.5 . .
H24E C24B H24F 109.5 . .
C27A N7A C25A 105.9(18) . .
C27A N7A C28A 122(2) . .
C25A N7A C28A 132(3) . .
C27A N8A C26A 105.8(12) . .
C27A N8A C30A 127(2) . .
C26A N8A C30A 128(2) . .
C26A C25A N7A 109(2) . .
C26A C25A H25A 125.3 . .
N7A C25A H25A 125.3 . .
C25A C26A N8A 108.8(13) . .
C25A C26A H26A 125.6 . .
N8A C26A H26A 125.6 . .
N7A C27A N8A 109.7(9) . .
N7A C27A C29A 114(2) . .
N8A C27A C29A 135(2) . .
N7A C28A H28A 109.5 . .
N7A C28A H28B 109.5 . .
H28A C28A H28B 109.5 . .
N7A C28A H28C 109.5 . .
H28A C28A H28C 109.5 . .
H28B C28A H28C 109.5 . .
C27A C29A H29A 109.5 . .
C27A C29A H29B 109.5 . .
H29A C29A H29B 109.5 . .
C27A C29A H29C 109.5 . .
H29A C29A H29C 109.5 . .
H29B C29A H29C 109.5 . .
N8A C30A C31A 106(2) . .
N8A C30A H30A 110.6 . .
C31A C30A H30A 110.6 . .
N8A C30A H30B 110.6 . .
C31A C30A H30B 110.6 . .
H30A C30A H30B 108.8 . .
C32A C31A C30A 99.7(8) . .
C32A C31A H31A 111.8 . .
C30A C31A H31A 111.8 . .
C32A C31A H31B 111.8 . .
C30A C31A H31B 111.8 . .
H31A C31A H31B 109.5 . .
C31A C32A H32A 109.5 . .
C31A C32A H32B 109.5 . .
H32A C32A H32B 109.5 . .
C31A C32A H32C 109.5 . .
H32A C32A H32C 109.5 . .
H32B C32A H32C 109.5 . .
C27B N7B C25B 106(2) . .
C27B N7B C28B 121(3) . .
C25B N7B C28B 133(3) . .
C27B N8B C26B 106.7(12) . .
C27B N8B C30B 141(3) . .
C26B N8B C30B 111(3) . .
C26B C25B N7B 110(3) . .
C26B C25B H25B 124.9 . .
N7B C25B H25B 124.9 . .
C25B C26B N8B 108.3(14) . .
C25B C26B H26B 125.8 . .
N8B C26B H26B 125.8 . .
N8B C27B N7B 108.1(10) . .
N8B C27B C29B 122(3) . .
N7B C27B C29B 130(3) . .
N7B C28B H28D 109.5 . .
N7B C28B H28E 109.5 . .
H28D C28B H28E 109.5 . .
N7B C28B H28F 109.4 . .
H28D C28B H28F 109.5 . .
H28E C28B H28F 109.5 . .
C27B C29B H29D 110.9 . .
C27B C29B H29E 110.0 . .
H29D C29B H29E 109.5 . .
C27B C29B H29F 107.4 . .
H29D C29B H29F 109.5 . .
H29E C29B H29F 109.5 . .
N8B C30B C31B 102(3) . .
N8B C30B H30C 111.3 . .
C31B C30B H30C 111.3 . .
N8B C30B H30D 111.3 . .
C31B C30B H30D 111.3 . .
H30C C30B H30D 109.2 . .
C32B C31B C30B 99.6(8) . .
C32B C31B H31C 111.8 . .
C30B C31B H31C 111.8 . .
C32B C31B H31D 111.8 . .
C30B C31B H31D 111.8 . .
H31C C31B H31D 109.6 . .
C31B C32B H32D 109.5 . .
C31B C32B H32E 109.5 . .
H32D C32B H32E 109.5 . .
C31B C32B H32F 109.5 . .
H32D C32B H32F 109.5 . .
H32E C32B H32F 109.5 . .

loop_
_geom_bond_atom_site_label_1
_geom_bond_atom_site_label_2
_geom_bond_distance
_geom_bond_site_symmetry_2
Sn1 Se2 2.4975(13) .
Sn1 Se3 2.4994(13) .
Sn1 Se1 2.5271(14) .
Sn1 Se4 2.5323(14) .
Sn2 Se19 2.4884(13) .
Sn2 Se18 2.5195(13) 4_565
Sn2 Se1 2.5279(14) .
Sn2 Se20 2.5314(12) .
Sn3 Se10 2.4843(14) 4_565
Sn3 Se5 2.5253(14) .
Sn3 Se4 2.5279(15) .
Sn3 Se11 2.5333(13) 4_565
Sn4 Se8 2.5331(13) .
Sn4 Se6 2.5348(14) .
Sn4 Se5 2.5523(14) .
Sn4 Se3 2.7315(13) .
Sn4 Se7 2.7813(13) .
Sn5 Se9 2.5378(13) .
Sn5 Se6 2.5520(14) .
Sn5 Se11 2.5750(13) .
Sn5 Se7 2.7007(13) .
Sn5 Se10 2.7648(14) .
Sn6 Se9 2.5479(14) .
Sn6 Se8 2.5542(13) .
Sn6 Se12 2.5589(13) .
Sn6 Se13 2.6108(13) .
Sn6 Se7 2.8773(13) .
Sn7 Se12 2.5609(13) 4_666
Sn7 Se15 2.5648(13) .
Sn7 Se14 2.5713(14) .
Sn7 Se13 2.5968(13) 4_666
Sn7 Se16 2.8261(13) .
Sn8 Se17 2.5306(14) .
Sn8 Se15 2.5337(13) .
Sn8 Se18 2.5458(14) .
Sn8 Se2 2.6980(13) 4_566
Sn8 Se16 2.7982(13) .
Sn9 Se17 2.5376(14) .
Sn9 Se14 2.5398(13) .
Sn9 Se20 2.5678(13) .
Sn9 Se16 2.7085(13) .
Sn9 Se19 2.7848(13) .
Se2 Sn8 2.6980(13) 4_565
Se10 Sn3 2.4843(14) 4_566
Se11 Sn3 2.5333(13) 4_566
Se12 Sn7 2.5609(13) 4_465
Se13 Sn7 2.5968(13) 4_465
Se18 Sn2 2.5195(13) 4_566
N1 C3 1.346(19) .
N1 C1 1.40(2) .
N1 C4 1.49(2) .
N2 C3 1.292(19) .
N2 C2 1.419(19) .
N2 C6 1.51(2) .
C1 C2 1.32(2) .
C1 H1A 0.9300 .
C2 H2A 0.9300 .
C3 C5 1.49(2) .
C4 H4A 0.9600 .
C4 H4B 0.9600 .
C4 H4C 0.9600 .
C5 H5A 0.9600 .
C5 H5B 0.9600 .
C5 H5C 0.9600 .
C6 C7 1.55(2) .
C6 H6A 0.9700 .
C6 H6B 0.9700 .
C7 C8 1.47(2) .
C7 H7A 0.9700 .
C7 H7B 0.9700 .
C8 H8A 0.9600 .
C8 H8B 0.9600 .
C8 H8C 0.9600 .
N3 C11 1.36(3) .
N3 C9 1.42(2) .
N3 C12 1.47(3) .
N4 C11 1.32(3) .
N4 C10 1.34(3) .
N4 C14 1.422(16) .
C9 C10 1.47(3) .
C9 H9A 0.9300 .
C10 H10A 0.9300 .
C11 C13 1.49(3) .
C12 H12A 0.9600 .
C12 H12B 0.9600 .
C12 H12C 0.9600 .
C13 H13A 0.9600 .
C13 H13B 0.9600 .
C13 H13C 0.9600 .
C14 C15 1.48(2) .
C14 H14A 0.9700 .
C14 H14B 0.9700 .
C15 C16 1.57(2) .
C15 H15A 0.9700 .
C15 H15B 0.9700 .
C16 H16A 0.9600 .
C16 H16B 0.9600 .
C16 H16C 0.9600 .
N5A C19A 1.22(3) .
N5A C17A 1.40(3) .
N5A C20A 1.49(3) .
N6A C19A 1.35(3) .
N6A C18A 1.399(11) .
N6A C22A 1.516(14) .
C17A C18A 1.32(3) .
C17A H17A 0.9300 .
C18A H18A 0.9300 .
C19A C21A 1.528(9) .
C20A H20A 0.9600 .
C20A H20B 0.9600 .
C20A H20C 0.9600 .
C21A H21A 0.9600 .
C21A H21B 0.9600 .
C21A H21C 0.9600 .
C22A C23A 1.542(9) .
C22A H22A 0.9700 .
C22A H22B 0.9700 .
C23A C24A 1.533(10) .
C23A H23A 0.9700 .
C23A H23B 0.9700 .
C24A H24A 0.9600 .
C24A H24B 0.9600 .
C24A H24C 0.9600 .
N5B C19B 1.27(5) .
N5B C17B 1.44(4) .
N5B C20B 1.479(19) .
N6B C19B 1.33(5) .
N6B C18B 1.408(11) .
N6B C22B 1.518(15) .
C18B C17B 1.59(5) .
C18B H18B 0.9300 .
C17B H17B 0.9300 .
C19B C21B 1.527(10) .
C20B H20D 0.9600 .
C20B H20E 0.9600 .
C20B H20F 0.9600 .
C21B H21D 0.9600 .
C21B H21E 0.9600 .
C21B H21F 0.9600 .
C22B C23B 1.541(10) .
C22B H22C 0.9700 .
C22B H22D 0.9700 .
C23B C24B 1.537(10) .
C23B H23C 0.9700 .
C23B H23D 0.9700 .
C24B H24D 0.9600 .
C24B H24E 0.9600 .
C24B H24F 0.9600 .
N7A C27A 1.392(11) .
N7A C25A 1.403(11) .
N7A C28A 1.516(15) .
N8A C27A 1.396(11) .
N8A C26A 1.409(11) .
N8A C30A 1.518(15) .
C25A C26A 1.36(4) .
C25A H25A 0.9300 .
C26A H26A 0.9300 .
C27A C29A 1.523(10) .
C28A H28A 0.9600 .
C28A H28B 0.9600 .
C28A H28C 0.9600 .
C29A H29A 0.9600 .
C29A H29B 0.9600 .
C29A H29C 0.9600 .
C30A C31A 1.538(10) .
C30A H30A 0.9700 .
C30A H30B 0.9700 .
C31A C32A 1.534(10) .
C31A H31A 0.9700 .
C31A H31B 0.9700 .
C31A H29D 0.9362 .
C32A H32A 0.9600 .
C32A H32B 0.9600 .
C32A H32C 0.9600 .
N7B C27B 1.399(11) .
N7B C25B 1.401(11) .
N7B C28B 1.516(15) .
N8B C27B 1.398(11) .
N8B C26B 1.404(11) .
N8B C30B 1.515(15) .
C25B C26B 1.34(5) .
C25B H25B 0.9300 .
C26B H26B 0.9300 .
C27B C29B 1.525(10) .
C28B H28D 0.9599 .
C28B H28E 0.9601 .
C28B H28F 0.9600 .
C29B H29D 0.9599 .
C29B H29E 0.9600 .
C29B H29F 0.9600 .
C30B C31B 1.541(10) .
C30B H30C 0.9700 .
C30B H30D 0.9700 .
C31B C32B 1.533(10) .
C31B H31C 0.9700 .
C31B H31D 0.9700 .
C32B H32D 0.9600 .
C32B H32E 0.9600 .
C32B H32F 0.9600 .
